data_7012475
loop_
_publ_author_name
'Birte Ahrens'
'Jacqueline M. Cole'
'Jonathan P. Hickey'
'James N. Martin'
'Martin J. Mays'
'Paul R. Raithby'
'Simon J. Teat'
'Anthony D. Woods'

_publ_section_title
;
 Reaction of metallophosphanide anions with MLnX (X = halide) species
 as a simple route to heterometallic transition metal complexes
;
_journal_issue 7
_journal_name_full 'Dalton Trans.'
_journal_page_first 1389
_journal_page_last 1395
_journal_paper_doi 10.1039/b211243d
_journal_year 2003
_chemical_formula_sum 'C32 H22 Fe O12 Os3 P'
_chemical_formula_weight 1255.92
_space_group_IT_number 14
_symmetry_cell_setting monoclinic
_symmetry_space_group_name_Hall '-P 2ybc'
_symmetry_space_group_name_H-M 'P 1 21/c 1'
_atom_sites_solution_hydrogens geom
_atom_sites_solution_primary direct
_atom_sites_solution_secondary difmap
_audit_creation_method SHELXL-97
_cell_angle_alpha 90.00
_cell_angle_beta 94.537(10)
_cell_angle_gamma 90.00
_cell_formula_units_Z 4
_cell_length_a 8.9577(19)
_cell_length_b 10.834(2)
_cell_length_c 34.169(7)
_cell_measurement_reflns_used 14240
_cell_measurement_temperature 150(2)
_cell_measurement_theta_max 29.25
_cell_measurement_theta_min 2.96
_cell_volume 3305.6(12)
_computing_cell_refinement 'LSCELL (CLEGG, 1997)'
_computing_data_collection 'Bruker SMART'
_computing_data_reduction 'Bruker SAINT'
_computing_molecular_graphics 'XP (Sheldrick, 1996)'
_computing_publication_material 'SHELXL-97 (Sheldrick, 1997)'
_computing_structure_refinement 'SHELXL-97 (Sheldrick, 1997)'
_computing_structure_solution 'SHELXS-97 (Sheldrick, 1990)'
_diffrn_ambient_temperature 150(2)
_diffrn_detector_area_resol_mean 8.192
_diffrn_measured_fraction_theta_full 0.913
_diffrn_measured_fraction_theta_max 0.892
_diffrn_measurement_device_type 'Bruker SMART CCD'
_diffrn_measurement_method 'Thin slice, \w-scans'
_diffrn_radiation_monochromator Si(111)
_diffrn_radiation_source 'Synchrotron Radiation Source, Daresbury Laboratories, UK'
_diffrn_radiation_type Synchrotron
_diffrn_radiation_wavelength 0.69230
_diffrn_reflns_av_R_equivalents 0.0430
_diffrn_reflns_av_sigmaI/netI 0.0579
_diffrn_reflns_limit_h_max 12
_diffrn_reflns_limit_h_min -12
_diffrn_reflns_limit_k_max 10
_diffrn_reflns_limit_k_min -15
_diffrn_reflns_limit_l_max 48
_diffrn_reflns_limit_l_min -47
_diffrn_reflns_number 22341
_diffrn_reflns_theta_full 29.00
_diffrn_reflns_theta_max 29.29
_diffrn_reflns_theta_min 1.92
_diffrn_standards_decay_% 0
_diffrn_standards_interval_count 0
_diffrn_standards_interval_time 0
_diffrn_standards_number 0
_exptl_absorpt_coefficient_mu 12.036
_exptl_absorpt_correction_T_max 0.7948
_exptl_absorpt_correction_T_min 0.5320
_exptl_absorpt_correction_type multi-scan
_exptl_absorpt_process_details 'from symmetry-related measurements, SORTAV (Blessing 1995)'
_exptl_crystal_colour red
_exptl_crystal_density_diffrn 2.523
_exptl_crystal_density_method 'not measured'
_exptl_crystal_description prism
_exptl_crystal_F_000 2316
_exptl_crystal_size_max 0.06
_exptl_crystal_size_mid 0.02
_exptl_crystal_size_min 0.02
_refine_diff_density_max 1.689
_refine_diff_density_min -3.395
_refine_diff_density_rms 0.246
_refine_ls_extinction_method none
_refine_ls_goodness_of_fit_ref 1.178
_refine_ls_hydrogen_treatment 'methyl rigid, others riding'
_refine_ls_matrix_type full
_refine_ls_number_parameters 469
_refine_ls_number_reflns 8711
_refine_ls_number_restraints 257
_refine_ls_restrained_S_all 1.163
_refine_ls_R_factor_all 0.0786
_refine_ls_R_factor_gt 0.0559
_refine_ls_shift/su_max 0.002
_refine_ls_shift/su_mean 0.000
_refine_ls_structure_factor_coef Fsqd
_refine_ls_weighting_details 'calc w=1/[\s^2^(Fo^2^)+(0.0191P)^2^+38.3767P] where P=(Fo^2^+2Fc^2^)/3'
_refine_ls_weighting_scheme calc
_refine_ls_wR_factor_gt 0.0935
_refine_ls_wR_factor_ref 0.0973
_reflns_number_gt 6792
_reflns_number_total 8711
_reflns_threshold_expression >2sigma(I)
_cod_data_source_file b211243d.txt
_cod_data_source_block for_complex_9
_cod_original_cell_volume 3305.7(12)
_cod_original_sg_symbol_H-M P2(1)/c
_cod_database_code 7012475

loop_
_symmetry_equiv_pos_as_xyz
'x, y, z'
'-x, y+1/2, -z+1/2'
'-x, -y, -z'
'x, -y-1/2, z-1/2'

loop_
_atom_site_label
_atom_site_type_symbol
_atom_site_fract_x
_atom_site_fract_y
_atom_site_fract_z
_atom_site_U_iso_or_equiv
_atom_site_adp_type
_atom_site_occupancy
_atom_site_symmetry_multiplicity
_atom_site_calc_flag
_atom_site_refinement_flags
_atom_site_disorder_assembly
_atom_site_disorder_group
Os1 Os 0.32622(10) 0.20199(12) 0.41359(3) 0.0221(2) Uani 0.90 1 d P A 1
Os2 Os 0.60861(9) 0.07875(10) 0.41079(3) 0.0204(2) Uani 0.90 1 d P A 1
Os3 Os 0.54623(11) 0.30065(11) 0.36535(3) 0.0182(2) Uani 0.90 1 d P A 1
Fe1 Fe 0.65384(15) 0.48191(12) 0.31961(4) 0.0231(3) Uani 1 1 d . A 1
P1 P 0.4193(3) 0.4633(2) 0.33340(6) 0.0225(5) Uani 1 1 d . A 1
C1 C 0.2480(11) 0.1103(10) 0.3676(3) 0.031(2) Uani 1 1 d U A 1
C2 C 0.1686(13) 0.3181(10) 0.4054(3) 0.039(3) Uani 1 1 d U A 1
C3 C 0.2379(12) 0.0904(10) 0.4490(3) 0.034(2) Uani 1 1 d U A 1
C4 C 0.4133(12) 0.2992(10) 0.4576(3) 0.031(2) Uani 1 1 d U A 1
C5 C 0.8013(12) 0.0396(9) 0.3958(3) 0.032(2) Uani 1 1 d U A 1
C6 C 0.6941(12) 0.1775(9) 0.4541(3) 0.032(2) Uani 1 1 d U A 1
C7 C 0.5654(14) -0.0471(10) 0.4472(3) 0.038(2) Uani 1 1 d U A 1
C8 C 0.5201(12) -0.0188(9) 0.3668(3) 0.031(2) Uani 1 1 d U A 1
C9 C 0.6301(11) 0.3946(8) 0.4098(3) 0.0244(19) Uani 1 1 d U A 1
C10 C 0.4766(11) 0.1987(8) 0.3215(3) 0.0249(18) Uani 1 1 d U A 1
C11 C 0.7418(10) 0.3117(8) 0.3430(3) 0.0237(17) Uani 1 1 d U A 1
C12 C 0.6323(12) 0.4033(9) 0.2746(3) 0.030(2) Uani 1 1 d U A 1
C21 C 0.7614(12) 0.6234(9) 0.2924(3) 0.046(3) Uani 1 1 d DU A 1
H21 H 0.7639 0.6301 0.2647 0.055 Uiso 1 1 calc R A 1
C22 C 0.6530(13) 0.6744(9) 0.3146(3) 0.047(3) Uani 1 1 d DU A 1
H22 H 0.5688 0.7219 0.3050 0.056 Uiso 1 1 calc R A 1
C23 C 0.6923(12) 0.6422(9) 0.3540(3) 0.037(2) Uani 1 1 d DU A 1
H23 H 0.6380 0.6637 0.3757 0.044 Uiso 1 1 calc R A 1
C24 C 0.8224(12) 0.5744(9) 0.3557(3) 0.037(2) Uani 1 1 d DU A 1
H24 H 0.8738 0.5425 0.3789 0.044 Uiso 1 1 calc R A 1
C25 C 0.8662(12) 0.5604(9) 0.3177(3) 0.041(2) Uani 1 1 d DU A 1
H25 H 0.9513 0.5164 0.3103 0.049 Uiso 1 1 calc R A 1
C31 C 0.3293(10) 0.5842(8) 0.3602(2) 0.0262(18) Uani 1 1 d DU A 1
C32 C 0.3598(13) 0.5980(9) 0.4006(3) 0.044(3) Uani 1 1 d DU A 1
H32 H 0.4284 0.5431 0.4142 0.053 Uiso 1 1 calc R A 1
C33 C 0.2931(14) 0.6895(10) 0.4215(3) 0.051(3) Uani 1 1 d DU A 1
H33 H 0.3186 0.6986 0.4489 0.061 Uiso 1 1 calc R A 1
C34 C 0.1893(14) 0.7675(10) 0.4025(3) 0.048(3) Uani 1 1 d DU A 1
H34 H 0.1390 0.8276 0.4168 0.057 Uiso 1 1 calc R A 1
C35 C 0.1596(14) 0.7568(9) 0.3621(3) 0.045(3) Uani 1 1 d DU A 1
H35 H 0.0907 0.8120 0.3487 0.055 Uiso 1 1 calc R A 1
C36 C 0.2290(12) 0.6666(9) 0.3411(3) 0.034(2) Uani 1 1 d DU A 1
H36 H 0.2080 0.6611 0.3135 0.041 Uiso 1 1 calc R A 1
C41 C 0.2826(10) 0.4362(8) 0.2918(2) 0.0283(19) Uani 1 1 d DU A 1
C42 C 0.1656(10) 0.3536(9) 0.2946(3) 0.0291(19) Uani 1 1 d DU A 1
H42 H 0.1596 0.3059 0.3178 0.035 Uiso 1 1 calc R A 1
C43 C 0.0575(12) 0.3409(10) 0.2635(3) 0.041(2) Uani 1 1 d DU A 1
H43 H -0.0219 0.2835 0.2654 0.050 Uiso 1 1 calc R A 1
C44 C 0.0641(12) 0.4111(10) 0.2298(3) 0.044(3) Uani 1 1 d DU A 1
H44 H -0.0121 0.4041 0.2090 0.053 Uiso 1 1 calc R A 1
C45 C 0.1829(14) 0.4916(11) 0.2268(3) 0.047(3) Uani 1 1 d DU A 1
H45 H 0.1902 0.5373 0.2032 0.056 Uiso 1 1 calc R A 1
C46 C 0.2910(12) 0.5061(10) 0.2577(3) 0.038(2) Uani 1 1 d DU A 1
H46 H 0.3706 0.5631 0.2557 0.046 Uiso 1 1 calc R A 1
O1 O 0.1913(8) 0.0594(7) 0.3410(2) 0.0356(17) Uani 1 1 d U A 1
O2 O 0.0744(11) 0.3881(9) 0.4009(3) 0.065(3) Uani 1 1 d U A 1
O3 O 0.1845(11) 0.0239(8) 0.4698(2) 0.056(2) Uani 1 1 d U A 1
O4 O 0.4520(9) 0.3617(7) 0.4834(2) 0.0411(19) Uani 1 1 d U A 1
O5 O 0.9193(10) 0.0132(9) 0.3888(3) 0.057(2) Uani 1 1 d U A 1
O6 O 0.7526(10) 0.2291(7) 0.4803(2) 0.049(2) Uani 1 1 d U A 1
O7 O 0.5385(12) -0.1212(8) 0.4694(2) 0.061(3) Uani 1 1 d U A 1
O8 O 0.4773(10) -0.0845(7) 0.3423(2) 0.045(2) Uani 1 1 d U A 1
O9 O 0.6876(10) 0.4532(7) 0.4349(2) 0.043(2) Uani 1 1 d U A 1
O10 O 0.4418(8) 0.1414(7) 0.2940(2) 0.0345(16) Uani 1 1 d U A 1
O11 O 0.8588(8) 0.2689(6) 0.3389(2) 0.0356(17) Uani 1 1 d U A 1
O12 O 0.6235(9) 0.3515(7) 0.2450(2) 0.0412(18) Uani 1 1 d U A 1
Os1' Os 0.5329(14) 0.3074(13) 0.3666(3) 0.051(4) Uani 0.10 1 d P B 2
Os2' Os 0.3136(15) 0.1972(14) 0.4144(3) 0.057(5) Uani 0.10 1 d P B 2
Os3' Os 0.5975(15) 0.0829(13) 0.4094(3) 0.065(5) Uani 0.10 1 d P B 2
C99 C 1.042(4) 0.385(3) 0.5197(12) 0.190(13) Uani 1 1 d U . .
H99A H 1.0735 0.3822 0.4926 0.227 Uiso 1 1 calc R . .
H99B H 1.1220 0.4349 0.5338 0.227 Uiso 1 1 calc R . .
C98 C 0.953(3) 0.490(4) 0.5113(7) 0.143(10) Uani 1 1 d U . .
H98A H 0.8517 0.4729 0.4990 0.171 Uiso 1 1 calc R . .
H98B H 0.9512 0.5500 0.5332 0.171 Uiso 1 1 calc R . .
C97 C 1.116(3) 0.275(2) 0.5297(9) 0.170(14) Uani 1 1 d U . .
H97A H 1.1402 0.2725 0.5581 0.256 Uiso 1 1 calc R . .
H97B H 1.2079 0.2701 0.5162 0.256 Uiso 1 1 calc R . .
H97C H 1.0503 0.2054 0.5218 0.256 Uiso 1 1 calc R . .

loop_
_atom_site_aniso_label
_atom_site_aniso_U_11
_atom_site_aniso_U_22
_atom_site_aniso_U_33
_atom_site_aniso_U_23
_atom_site_aniso_U_13
_atom_site_aniso_U_12
Os1 0.0223(3) 0.0225(5) 0.0215(5) 0.0014(3) 0.0020(3) 0.0002(3)
Os2 0.0213(3) 0.0181(4) 0.0215(4) 0.0046(3) 0.0001(2) 0.0014(2)
Os3 0.0206(3) 0.0161(4) 0.0175(4) 0.0025(3) -0.0002(2) -0.0016(3)
Fe1 0.0257(7) 0.0198(6) 0.0236(6) 0.0029(5) 0.0002(5) -0.0008(5)
P1 0.0249(12) 0.0225(11) 0.0194(10) 0.0029(9) -0.0022(9) 0.0004(9)
C1 0.023(5) 0.038(6) 0.032(5) 0.001(4) 0.001(4) 0.001(4)
C2 0.036(6) 0.037(6) 0.042(6) -0.009(5) -0.014(5) -0.001(4)
C3 0.041(6) 0.043(6) 0.019(4) -0.004(4) 0.000(4) -0.014(5)
C4 0.040(6) 0.031(5) 0.022(4) 0.005(4) -0.001(4) -0.005(4)
C5 0.029(5) 0.026(5) 0.043(6) 0.005(4) 0.006(4) 0.001(4)
C6 0.045(6) 0.021(5) 0.030(5) 0.005(4) -0.007(4) 0.011(4)
C7 0.052(7) 0.031(5) 0.031(5) 0.005(4) -0.002(5) -0.007(5)
C8 0.037(6) 0.027(5) 0.027(5) 0.001(4) -0.004(4) 0.017(4)
C9 0.031(5) 0.017(4) 0.024(4) 0.009(3) -0.004(4) -0.008(3)
C10 0.031(5) 0.019(4) 0.025(4) 0.001(3) 0.000(3) 0.003(4)
C11 0.025(4) 0.021(4) 0.025(4) -0.001(4) 0.000(3) -0.005(4)
C12 0.035(5) 0.026(5) 0.028(4) 0.008(4) 0.005(4) -0.003(4)
C21 0.061(7) 0.037(6) 0.040(5) 0.010(4) 0.008(5) -0.025(5)
C22 0.050(6) 0.020(5) 0.066(7) 0.009(5) -0.016(5) -0.003(4)
C23 0.034(5) 0.031(5) 0.047(5) -0.011(4) 0.015(4) -0.004(4)
C24 0.036(5) 0.028(5) 0.046(5) 0.014(4) -0.004(4) -0.007(4)
C25 0.033(5) 0.024(5) 0.069(7) -0.010(5) 0.016(5) -0.008(4)
C31 0.031(5) 0.021(4) 0.025(4) 0.004(3) -0.003(3) -0.002(4)
C32 0.064(8) 0.036(6) 0.032(5) -0.008(4) 0.000(5) 0.020(5)
C33 0.074(9) 0.032(6) 0.047(6) -0.012(5) 0.001(5) 0.020(6)
C34 0.058(8) 0.029(6) 0.056(6) -0.011(5) -0.002(6) 0.011(5)
C35 0.060(8) 0.021(5) 0.053(6) 0.000(4) -0.010(5) 0.007(5)
C36 0.037(6) 0.030(5) 0.034(5) 0.000(4) -0.009(4) 0.001(4)
C41 0.036(5) 0.029(5) 0.020(4) 0.003(3) -0.002(4) 0.009(4)
C42 0.031(5) 0.034(5) 0.022(4) -0.003(4) 0.000(3) 0.004(4)
C43 0.048(6) 0.038(6) 0.035(5) -0.008(4) -0.015(5) 0.005(5)
C44 0.047(6) 0.054(7) 0.029(5) -0.009(4) -0.017(4) 0.014(5)
C45 0.060(7) 0.055(7) 0.022(5) 0.008(5) -0.013(5) 0.007(5)
C46 0.045(6) 0.045(6) 0.023(5) 0.009(4) -0.003(4) -0.001(5)
O1 0.035(4) 0.041(4) 0.030(4) -0.009(3) 0.002(3) -0.010(3)
O2 0.061(6) 0.058(6) 0.071(6) -0.016(5) -0.018(5) 0.029(5)
O3 0.073(7) 0.056(5) 0.040(4) 0.001(4) 0.017(4) -0.022(5)
O4 0.055(5) 0.042(4) 0.026(4) -0.006(3) 0.005(3) -0.013(4)
O5 0.035(5) 0.064(6) 0.073(6) 0.011(5) 0.017(4) 0.013(4)
O6 0.066(6) 0.036(4) 0.041(4) -0.008(3) -0.022(4) 0.001(4)
O7 0.087(7) 0.049(5) 0.045(5) 0.027(4) -0.012(5) -0.026(5)
O8 0.059(5) 0.034(4) 0.042(4) -0.010(3) -0.005(4) 0.009(4)
O9 0.068(6) 0.033(4) 0.026(4) 0.000(3) -0.011(4) -0.012(4)
O10 0.040(4) 0.035(4) 0.029(4) -0.009(3) 0.004(3) -0.002(3)
O11 0.033(4) 0.026(4) 0.049(4) 0.008(3) 0.004(3) 0.003(3)
O12 0.051(5) 0.043(4) 0.031(4) 0.000(3) 0.008(3) -0.007(4)
Os1' 0.098(8) 0.030(5) 0.017(4) -0.011(3) -0.036(4) 0.028(4)
Os2' 0.105(9) 0.039(6) 0.019(5) -0.002(4) -0.040(4) -0.007(6)
Os3' 0.131(10) 0.032(6) 0.025(5) -0.001(4) -0.043(4) 0.010(5)
C99 0.11(2) 0.23(3) 0.22(3) -0.05(3) -0.03(2) -0.089(18)
C98 0.093(19) 0.25(3) 0.086(17) -0.03(2) -0.011(13) -0.079(17)
C97 0.088(16) 0.17(2) 0.27(3) -0.17(2) 0.115(18) -0.050(14)

loop_
_atom_type_symbol
_atom_type_description
_atom_type_scat_dispersion_real
_atom_type_scat_dispersion_imag
_atom_type_scat_source
C C 0.0033 0.0016 'International Tables Vol C Tables 4.2.6.8 and 6.1.1.4'
H H 0.0000 0.0000 'International Tables Vol C Tables 4.2.6.8 and 6.1.1.4'
P P 0.1023 0.0942 'International Tables Vol C Tables 4.2.6.8 and 6.1.1.4'
Fe Fe 0.3463 0.8444 'International Tables Vol C Tables 4.2.6.8 and 6.1.1.4'
Os Os -1.2165 7.6030 'International Tables Vol C Tables 4.2.6.8 and 6.1.1.4'
O O 0.0106 0.0060 'International Tables Vol C Tables 4.2.6.8 and 6.1.1.4'

loop_
_geom_angle_atom_site_label_1
_geom_angle_atom_site_label_2
_geom_angle_atom_site_label_3
_geom_angle
_geom_angle_site_symmetry_1
_geom_angle_site_symmetry_3
_geom_angle_publ_flag
C2 Os1 C3 99.9(5) . . ?
C2 Os1 C1 90.2(4) . . ?
C3 Os1 C1 92.7(4) . . ?
C2 Os1 C4 90.2(4) . . ?
C3 Os1 C4 90.8(4) . . ?
C1 Os1 C4 176.4(4) . . ?
C2 Os1 Os2 162.3(4) . . ?
C3 Os1 Os2 97.8(4) . . ?
C1 Os1 Os2 89.9(3) . . ?
C4 Os1 Os2 88.7(3) . . ?
C2 Os1 Os3 101.8(4) . . ?
C3 Os1 Os3 158.3(4) . . ?
C1 Os1 Os3 86.9(3) . . ?
C4 Os1 Os3 89.5(3) . . ?
Os2 Os1 Os3 60.49(4) . . ?
C5 Os2 C7 104.7(5) . . ?
C5 Os2 C6 91.0(5) . . ?
C7 Os2 C6 89.1(4) . . ?
C5 Os2 C8 89.6(4) . . ?
C7 Os2 C8 91.4(4) . . ?
C6 Os2 C8 179.1(4) . . ?
C5 Os2 Os1 160.3(3) . . ?
C7 Os2 Os1 94.9(4) . . ?
C6 Os2 Os1 90.8(3) . . ?
C8 Os2 Os1 88.4(3) . . ?
C5 Os2 Os3 100.6(3) . . ?
C7 Os2 Os3 154.8(4) . . ?
C6 Os2 Os3 90.0(3) . . ?
C8 Os2 Os3 89.3(3) . . ?
Os1 Os2 Os3 59.84(4) . . ?
C10 Os3 C9 175.4(4) . . ?
C10 Os3 C11 88.7(4) . . ?
C9 Os3 C11 88.3(4) . . ?
C10 Os3 P1 87.3(3) . . ?
C9 Os3 P1 96.6(3) . . ?
C11 Os3 P1 100.9(3) . . ?
C10 Os3 Fe1 94.3(3) . . ?
C9 Os3 Fe1 86.5(3) . . ?
C11 Os3 Fe1 50.9(3) . . ?
P1 Os3 Fe1 50.78(7) . . ?
C10 Os3 Os1 92.2(3) . . ?
C9 Os3 Os1 89.2(3) . . ?
C11 Os3 Os1 156.4(3) . . ?
P1 Os3 Os1 102.67(8) . . ?
Fe1 Os3 Os1 152.18(6) . . ?
C10 Os3 Os2 88.7(3) . . ?
C9 Os3 Os2 88.2(2) . . ?
C11 Os3 Os2 96.8(3) . . ?
P1 Os3 Os2 161.74(7) . . ?
Fe1 Os3 Os2 147.41(5) . . ?
Os1 Os3 Os2 59.67(3) . . ?
C12 Fe1 C21 89.3(4) . . ?
C12 Fe1 C25 102.0(4) . . ?
C21 Fe1 C25 39.4(4) . . ?
C12 Fe1 C22 114.4(4) . . ?
C21 Fe1 C22 39.1(4) . . ?
C25 Fe1 C22 65.7(5) . . ?
C12 Fe1 C23 152.8(4) . . ?
C21 Fe1 C23 65.1(4) . . ?
C25 Fe1 C23 64.7(4) . . ?
C22 Fe1 C23 39.1(4) . . ?
C12 Fe1 C24 139.6(5) . . ?
C21 Fe1 C24 64.9(4) . . ?
C25 Fe1 C24 38.6(4) . . ?
C22 Fe1 C24 64.8(4) . . ?
C23 Fe1 C24 37.9(4) . . ?
C12 Fe1 C11 85.4(4) . . ?
C21 Fe1 C11 129.5(4) . . ?
C25 Fe1 C11 93.1(4) . . ?
C22 Fe1 C11 152.9(4) . . ?
C23 Fe1 C11 117.6(4) . . ?
C24 Fe1 C11 88.1(4) . . ?
C12 Fe1 P1 95.9(3) . . ?
C21 Fe1 P1 130.6(3) . . ?
C25 Fe1 P1 158.7(3) . . ?
C22 Fe1 P1 96.4(4) . . ?
C23 Fe1 P1 94.2(3) . . ?
C24 Fe1 P1 124.5(3) . . ?
C11 Fe1 P1 99.9(3) . . ?
C12 Fe1 Os3 97.6(3) . . ?
C21 Fe1 Os3 170.7(3) . . ?
C25 Fe1 Os3 132.3(3) . . ?
C22 Fe1 Os3 139.8(4) . . ?
C23 Fe1 Os3 108.8(3) . . ?
C24 Fe1 Os3 105.9(3) . . ?
C11 Fe1 Os3 45.7(3) . . ?
P1 Fe1 Os3 54.91(7) . . ?
C31 P1 C41 102.1(4) . . ?
C31 P1 Fe1 120.7(3) . . ?
C41 P1 Fe1 116.2(3) . . ?
C31 P1 Os3 121.9(3) . . ?
C41 P1 Os3 121.2(3) . . ?
Fe1 P1 Os3 74.32(8) . . ?
O1 C1 Os1 174.8(9) . . ?
O2 C2 Os1 179.2(10) . . ?
O3 C3 Os1 179.4(10) . . ?
O4 C4 Os1 173.7(10) . . ?
O5 C5 Os2 176.2(10) . . ?
O6 C6 Os2 174.9(9) . . ?
O7 C7 Os2 179.0(12) . . ?
O8 C8 Os2 173.5(8) . . ?
O9 C9 Os3 175.5(9) . . ?
O10 C10 Os3 175.6(9) . . ?
O11 C11 Os3 149.2(8) . . ?
O11 C11 Fe1 127.4(7) . . ?
Os3 C11 Fe1 83.4(4) . . ?
O12 C12 Fe1 177.6(10) . . ?
C22 C21 C25 108.6(10) . . ?
C22 C21 Fe1 71.3(6) . . ?
C25 C21 Fe1 71.1(6) . . ?
C21 C22 C23 106.8(9) . . ?
C21 C22 Fe1 69.6(6) . . ?
C23 C22 Fe1 71.1(5) . . ?
C24 C23 C22 108.6(9) . . ?
C24 C23 Fe1 71.6(6) . . ?
C22 C23 Fe1 69.8(6) . . ?
C23 C24 C25 108.6(8) . . ?
C23 C24 Fe1 70.5(6) . . ?
C25 C24 Fe1 69.4(6) . . ?
C24 C25 C21 107.3(9) . . ?
C24 C25 Fe1 72.0(6) . . ?
C21 C25 Fe1 69.5(6) . . ?
C36 C31 C32 117.7(9) . . ?
C36 C31 P1 121.3(7) . . ?
C32 C31 P1 121.0(7) . . ?
C33 C32 C31 121.9(10) . . ?
C34 C33 C32 119.9(10) . . ?
C33 C34 C35 119.1(11) . . ?
C34 C35 C36 120.9(10) . . ?
C35 C36 C31 120.5(9) . . ?
C42 C41 C46 119.9(9) . . ?
C42 C41 P1 120.9(6) . . ?
C46 C41 P1 119.1(7) . . ?
C43 C42 C41 119.8(9) . . ?
C44 C43 C42 120.6(10) . . ?
C43 C44 C45 119.5(10) . . ?
C46 C45 C44 120.5(10) . . ?
C45 C46 C41 119.7(10) . . ?
Os3' Os1' Os2' 58.9(5) . . ?
Os3' Os2' Os1' 59.9(5) . . ?
Os2' Os3' Os1' 61.2(5) . . ?
C97 C99 C98 173(4) . . ?
C98 C98 C99 82(4) 3_766 . ?

loop_
_geom_bond_atom_site_label_1
_geom_bond_atom_site_label_2
_geom_bond_distance
_geom_bond_site_symmetry_2
_geom_bond_publ_flag
Os1 C2 1.895(11) . ?
Os1 C3 1.924(10) . ?
Os1 C1 1.942(10) . ?
Os1 C4 1.948(10) . ?
Os1 Os2 2.8686(14) . ?
Os1 Os3 2.8736(13) . ?
Os2 C5 1.887(11) . ?
Os2 C7 1.907(10) . ?
Os2 C6 1.935(10) . ?
Os2 C8 1.955(10) . ?
Os2 Os3 2.8924(16) . ?
Os3 C10 1.924(9) . ?
Os3 C9 1.931(9) . ?
Os3 C11 1.970(9) . ?
Os3 P1 2.322(3) . ?
Os3 Fe1 2.7325(16) . ?
Fe1 C12 1.756(10) . ?
Fe1 C21 2.070(10) . ?
Fe1 C25 2.089(10) . ?
Fe1 C22 2.092(10) . ?
Fe1 C23 2.109(10) . ?
Fe1 C24 2.123(10) . ?
Fe1 C11 2.135(9) . ?
Fe1 P1 2.199(3) . ?
P1 C31 1.823(10) . ?
P1 C41 1.824(9) . ?
C1 O1 1.146(11) . ?
C2 O2 1.136(13) . ?
C3 O3 1.143(12) . ?
C4 O4 1.144(11) . ?
C5 O5 1.139(13) . ?
C6 O6 1.145(12) . ?
C7 O7 1.141(12) . ?
C8 O8 1.140(12) . ?
C9 O9 1.155(11) . ?
C10 O10 1.149(11) . ?
C11 O11 1.165(11) . ?
C12 O12 1.155(12) . ?
C21 C22 1.393(14) . ?
C21 C25 1.402(13) . ?
C22 C23 1.408(13) . ?
C23 C24 1.374(15) . ?
C24 C25 1.393(13) . ?
C31 C36 1.392(11) . ?
C31 C32 1.394(11) . ?
C32 C33 1.384(13) . ?
C33 C34 1.380(13) . ?
C34 C35 1.388(13) . ?
C35 C36 1.389(13) . ?
C41 C42 1.387(11) . ?
C41 C46 1.398(11) . ?
C42 C43 1.386(11) . ?
C43 C44 1.386(12) . ?
C44 C45 1.386(13) . ?
C45 C46 1.384(12) . ?
Os1' Os3' 2.874(18) . ?
Os1' Os2' 2.910(19) . ?
Os2' Os3' 2.85(2) . ?
C99 C97 1.39(4) . ?
C99 C98 1.40(5) . ?
C98 C98 1.20(4) 3_766 ?

loop_
_geom_torsion_atom_site_label_1
_geom_torsion_atom_site_label_2
_geom_torsion_atom_site_label_3
_geom_torsion_atom_site_label_4
_geom_torsion
_geom_torsion_site_symmetry_1
_geom_torsion_site_symmetry_2
_geom_torsion_site_symmetry_3
_geom_torsion_site_symmetry_4
_geom_torsion_publ_flag
C2 Os1 Os2 C5 -9.2(14) . . . . ?
C3 Os1 Os2 C5 173.6(10) . . . . ?
C1 Os1 Os2 C5 80.9(10) . . . . ?
C4 Os1 Os2 C5 -95.8(10) . . . . ?
Os3 Os1 Os2 C5 -5.6(10) . . . . ?
C2 Os1 Os2 C7 175.1(11) . . . . ?
C3 Os1 Os2 C7 -2.1(4) . . . . ?
C1 Os1 Os2 C7 -94.8(4) . . . . ?
C4 Os1 Os2 C7 88.5(4) . . . . ?
Os3 Os1 Os2 C7 178.6(3) . . . . ?
C2 Os1 Os2 C6 85.9(11) . . . . ?
C3 Os1 Os2 C6 -91.2(4) . . . . ?
C1 Os1 Os2 C6 176.0(4) . . . . ?
C4 Os1 Os2 C6 -0.6(4) . . . . ?
Os3 Os1 Os2 C6 89.5(3) . . . . ?
C2 Os1 Os2 C8 -93.6(11) . . . . ?
C3 Os1 Os2 C8 89.2(4) . . . . ?
C1 Os1 Os2 C8 -3.5(4) . . . . ?
C4 Os1 Os2 C8 179.8(4) . . . . ?
Os3 Os1 Os2 C8 -90.1(3) . . . . ?
C2 Os1 Os2 Os3 -3.6(10) . . . . ?
C3 Os1 Os2 Os3 179.3(3) . . . . ?
C1 Os1 Os2 Os3 86.6(3) . . . . ?
C4 Os1 Os2 Os3 -90.1(3) . . . . ?
C2 Os1 Os3 C10 -93.9(4) . . . . ?
C3 Os1 Os3 C10 85.3(8) . . . . ?
C1 Os1 Os3 C10 -4.3(4) . . . . ?
C4 Os1 Os3 C10 176.0(4) . . . . ?
Os2 Os1 Os3 C10 87.2(3) . . . . ?
C2 Os1 Os3 C9 90.5(4) . . . . ?
C3 Os1 Os3 C9 -90.4(8) . . . . ?
C1 Os1 Os3 C9 -180.0(4) . . . . ?
C4 Os1 Os3 C9 0.4(4) . . . . ?
Os2 Os1 Os3 C9 -88.4(3) . . . . ?
C2 Os1 Os3 C11 174.5(7) . . . . ?
C3 Os1 Os3 C11 -6.3(10) . . . . ?
C1 Os1 Os3 C11 -95.9(7) . . . . ?
C4 Os1 Os3 C11 84.4(7) . . . . ?
Os2 Os1 Os3 C11 -4.4(6) . . . . ?
C2 Os1 Os3 P1 -6.1(3) . . . . ?
C3 Os1 Os3 P1 173.0(8) . . . . ?
C1 Os1 Os3 P1 83.4(3) . . . . ?
C4 Os1 Os3 P1 -96.2(3) . . . . ?
Os2 Os1 Os3 P1 174.97(8) . . . . ?
C2 Os1 Os3 Fe1 9.6(3) . . . . ?
C3 Os1 Os3 Fe1 -171.3(8) . . . . ?
C1 Os1 Os3 Fe1 99.1(3) . . . . ?
C4 Os1 Os3 Fe1 -80.5(3) . . . . ?
Os2 Os1 Os3 Fe1 -169.32(12) . . . . ?
C2 Os1 Os3 Os2 178.9(3) . . . . ?
C3 Os1 Os3 Os2 -2.0(8) . . . . ?
C1 Os1 Os3 Os2 -91.6(3) . . . . ?
C4 Os1 Os3 Os2 88.8(3) . . . . ?
C5 Os2 Os3 C10 84.8(4) . . . . ?
C7 Os2 Os3 C10 -96.4(8) . . . . ?
C6 Os2 Os3 C10 175.8(4) . . . . ?
C8 Os2 Os3 C10 -4.7(4) . . . . ?
Os1 Os2 Os3 C10 -93.3(3) . . . . ?
C5 Os2 Os3 C9 -91.8(4) . . . . ?
C7 Os2 Os3 C9 87.0(8) . . . . ?
C6 Os2 Os3 C9 -0.8(5) . . . . ?
C8 Os2 Os3 C9 178.7(4) . . . . ?
Os1 Os2 Os3 C9 90.1(3) . . . . ?
C5 Os2 Os3 C11 -3.7(4) . . . . ?
C7 Os2 Os3 C11 175.1(8) . . . . ?
C6 Os2 Os3 C11 87.3(4) . . . . ?
C8 Os2 Os3 C11 -93.2(4) . . . . ?
Os1 Os2 Os3 C11 178.2(3) . . . . ?
C5 Os2 Os3 P1 162.2(4) . . . . ?
C7 Os2 Os3 P1 -19.0(8) . . . . ?
C6 Os2 Os3 P1 -106.8(4) . . . . ?
C8 Os2 Os3 P1 72.8(4) . . . . ?
Os1 Os2 Os3 P1 -15.8(2) . . . . ?
C5 Os2 Os3 Fe1 -11.2(3) . . . . ?
C7 Os2 Os3 Fe1 167.6(7) . . . . ?
C6 Os2 Os3 Fe1 79.8(4) . . . . ?
C8 Os2 Os3 Fe1 -100.6(3) . . . . ?
Os1 Os2 Os3 Fe1 170.76(11) . . . . ?
C5 Os2 Os3 Os1 178.1(3) . . . . ?
C7 Os2 Os3 Os1 -3.2(7) . . . . ?
C6 Os2 Os3 Os1 -90.9(3) . . . . ?
C8 Os2 Os3 Os1 88.6(3) . . . . ?
C10 Os3 Fe1 C12 -8.9(4) . . . . ?
C9 Os3 Fe1 C12 166.6(5) . . . . ?
C11 Os3 Fe1 C12 75.9(5) . . . . ?
P1 Os3 Fe1 C12 -91.9(4) . . . . ?
Os1 Os3 Fe1 C12 -111.8(4) . . . . ?
Os2 Os3 Fe1 C12 85.5(4) . . . . ?
C10 Os3 Fe1 C21 -148(2) . . . . ?
C9 Os3 Fe1 C21 28(2) . . . . ?
C11 Os3 Fe1 C21 -63(2) . . . . ?
P1 Os3 Fe1 C21 129(2) . . . . ?
Os1 Os3 Fe1 C21 110(2) . . . . ?
Os2 Os3 Fe1 C21 -53(2) . . . . ?
C10 Os3 Fe1 C25 -122.8(5) . . . . ?
C9 Os3 Fe1 C25 52.7(5) . . . . ?
C11 Os3 Fe1 C25 -38.0(5) . . . . ?
P1 Os3 Fe1 C25 154.2(4) . . . . ?
Os1 Os3 Fe1 C25 134.3(4) . . . . ?
Os2 Os3 Fe1 C25 -28.4(4) . . . . ?
C10 Os3 Fe1 C22 134.7(5) . . . . ?
C9 Os3 Fe1 C22 -49.9(6) . . . . ?
C11 Os3 Fe1 C22 -140.6(6) . . . . ?
P1 Os3 Fe1 C22 51.7(5) . . . . ?
Os1 Os3 Fe1 C22 31.7(5) . . . . ?
Os2 Os3 Fe1 C22 -131.0(5) . . . . ?
C10 Os3 Fe1 C23 164.7(4) . . . . ?
C9 Os3 Fe1 C23 -19.9(4) . . . . ?
C11 Os3 Fe1 C23 -110.6(4) . . . . ?
P1 Os3 Fe1 C23 81.7(3) . . . . ?
Os1 Os3 Fe1 C23 61.7(3) . . . . ?
Os2 Os3 Fe1 C23 -101.0(3) . . . . ?
C10 Os3 Fe1 C24 -155.7(4) . . . . ?
C9 Os3 Fe1 C24 19.8(4) . . . . ?
C11 Os3 Fe1 C24 -70.9(5) . . . . ?
P1 Os3 Fe1 C24 121.3(3) . . . . ?
Os1 Os3 Fe1 C24 101.4(3) . . . . ?
Os2 Os3 Fe1 C24 -61.3(3) . . . . ?
C10 Os3 Fe1 C11 -84.8(4) . . . . ?
C9 Os3 Fe1 C11 90.7(4) . . . . ?
P1 Os3 Fe1 C11 -167.7(3) . . . . ?
Os1 Os3 Fe1 C11 172.3(3) . . . . ?
Os2 Os3 Fe1 C11 9.6(3) . . . . ?
C10 Os3 Fe1 P1 83.0(3) . . . . ?
C9 Os3 Fe1 P1 -101.5(3) . . . . ?
C11 Os3 Fe1 P1 167.7(3) . . . . ?
Os1 Os3 Fe1 P1 -19.93(14) . . . . ?
Os2 Os3 Fe1 P1 177.33(13) . . . . ?
C12 Fe1 P1 C31 -146.6(4) . . . . ?
C21 Fe1 P1 C31 -52.4(5) . . . . ?
C25 Fe1 P1 C31 0.5(10) . . . . ?
C22 Fe1 P1 C31 -31.2(4) . . . . ?
C23 Fe1 P1 C31 8.0(4) . . . . ?
C24 Fe1 P1 C31 32.5(5) . . . . ?
C11 Fe1 P1 C31 127.0(4) . . . . ?
Os3 Fe1 P1 C31 118.1(3) . . . . ?
C12 Fe1 P1 C41 -22.3(5) . . . . ?
C21 Fe1 P1 C41 71.9(5) . . . . ?
C25 Fe1 P1 C41 124.8(10) . . . . ?
C22 Fe1 P1 C41 93.1(4) . . . . ?
C23 Fe1 P1 C41 132.4(4) . . . . ?
C24 Fe1 P1 C41 156.9(4) . . . . ?
C11 Fe1 P1 C41 -108.6(4) . . . . ?
Os3 Fe1 P1 C41 -117.5(3) . . . . ?
C12 Fe1 P1 Os3 95.2(3) . . . . ?
C21 Fe1 P1 Os3 -170.6(4) . . . . ?
C25 Fe1 P1 Os3 -117.7(9) . . . . ?
C22 Fe1 P1 Os3 -149.4(3) . . . . ?
C23 Fe1 P1 Os3 -110.1(3) . . . . ?
C24 Fe1 P1 Os3 -85.6(3) . . . . ?
C11 Fe1 P1 Os3 8.9(2) . . . . ?
C10 Os3 P1 C31 145.6(5) . . . . ?
C9 Os3 P1 C31 -36.8(5) . . . . ?
C11 Os3 P1 C31 -126.3(4) . . . . ?
Fe1 Os3 P1 C31 -116.7(4) . . . . ?
Os1 Os3 P1 C31 53.9(4) . . . . ?
Os2 Os3 P1 C31 67.9(5) . . . . ?
C10 Os3 P1 C41 13.7(4) . . . . ?
C9 Os3 P1 C41 -168.6(4) . . . . ?
C11 Os3 P1 C41 101.8(4) . . . . ?
Fe1 Os3 P1 C41 111.5(4) . . . . ?
Os1 Os3 P1 C41 -77.9(3) . . . . ?
Os2 Os3 P1 C41 -63.9(4) . . . . ?
C10 Os3 P1 Fe1 -97.8(3) . . . . ?
C9 Os3 P1 Fe1 79.9(3) . . . . ?
C11 Os3 P1 Fe1 -9.7(3) . . . . ?
Os1 Os3 P1 Fe1 170.61(7) . . . . ?
Os2 Os3 P1 Fe1 -175.4(2) . . . . ?
C2 Os1 C1 O1 -28(10) . . . . ?
C3 Os1 C1 O1 71(10) . . . . ?
C4 Os1 C1 O1 -125(10) . . . . ?
Os2 Os1 C1 O1 169(10) . . . . ?
Os3 Os1 C1 O1 -130(10) . . . . ?
C3 Os1 C2 O2 68(100) . . . . ?
C1 Os1 C2 O2 161(100) . . . . ?
C4 Os1 C2 O2 -23(100) . . . . ?
Os2 Os1 C2 O2 -109(100) . . . . ?
Os3 Os1 C2 O2 -112(100) . . . . ?
C2 Os1 C3 O3 63(100) . . . . ?
C1 Os1 C3 O3 -28(100) . . . . ?
C4 Os1 C3 O3 153(100) . . . . ?
Os2 Os1 C3 O3 -118(100) . . . . ?
Os3 Os1 C3 O3 -116(100) . . . . ?
C2 Os1 C4 O4 16(8) . . . . ?
C3 Os1 C4 O4 -83(8) . . . . ?
C1 Os1 C4 O4 113(9) . . . . ?
Os2 Os1 C4 O4 179(100) . . . . ?
Os3 Os1 C4 O4 118(8) . . . . ?
C7 Os2 C5 O5 -31(15) . . . . ?
C6 Os2 C5 O5 59(15) . . . . ?
C8 Os2 C5 O5 -122(15) . . . . ?
Os1 Os2 C5 O5 154(15) . . . . ?
Os3 Os2 C5 O5 149(15) . . . . ?
C5 Os2 C6 O6 -41(11) . . . . ?
C7 Os2 C6 O6 63(11) . . . . ?
C8 Os2 C6 O6 -172(100) . . . . ?
Os1 Os2 C6 O6 158(11) . . . . ?
Os3 Os2 C6 O6 -142(11) . . . . ?
C5 Os2 C7 O7 144(67) . . . . ?
C6 Os2 C7 O7 53(67) . . . . ?
C8 Os2 C7 O7 -126(67) . . . . ?
Os1 Os2 C7 O7 -38(67) . . . . ?
Os3 Os2 C7 O7 -35(67) . . . . ?
C5 Os2 C8 O8 51(9) . . . . ?
C7 Os2 C8 O8 -54(9) . . . . ?
C6 Os2 C8 O8 -179(100) . . . . ?
Os1 Os2 C8 O8 -149(9) . . . . ?
Os3 Os2 C8 O8 151(9) . . . . ?
C10 Os3 C9 O9 67(12) . . . . ?
C11 Os3 C9 O9 19(10) . . . . ?
P1 Os3 C9 O9 -82(10) . . . . ?
Fe1 Os3 C9 O9 -32(10) . . . . ?
Os1 Os3 C9 O9 175(10) . . . . ?
Os2 Os3 C9 O9 115(10) . . . . ?
C9 Os3 C10 O10 -74(12) . . . . ?
C11 Os3 C10 O10 -25(11) . . . . ?
P1 Os3 C10 O10 76(11) . . . . ?
Fe1 Os3 C10 O10 26(11) . . . . ?
Os1 Os3 C10 O10 179(100) . . . . ?
Os2 Os3 C10 O10 -122(11) . . . . ?
C10 Os3 C11 O11 -83.1(15) . . . . ?
C9 Os3 C11 O11 93.5(15) . . . . ?
P1 Os3 C11 O11 -170.1(14) . . . . ?
Fe1 Os3 C11 O11 -180(100) . . . . ?
Os1 Os3 C11 O11 9(2) . . . . ?
Os2 Os3 C11 O11 5.5(15) . . . . ?
C10 Os3 C11 Fe1 96.6(3) . . . . ?
C9 Os3 C11 Fe1 -86.8(3) . . . . ?
P1 Os3 C11 Fe1 9.6(3) . . . . ?
Os1 Os3 C11 Fe1 -171.0(4) . . . . ?
Os2 Os3 C11 Fe1 -174.81(18) . . . . ?
C12 Fe1 C11 O11 74.5(9) . . . . ?
C21 Fe1 C11 O11 -10.9(11) . . . . ?
C25 Fe1 C11 O11 -27.3(9) . . . . ?
C22 Fe1 C11 O11 -64.2(14) . . . . ?
C23 Fe1 C11 O11 -90.3(9) . . . . ?
C24 Fe1 C11 O11 -65.6(9) . . . . ?
P1 Fe1 C11 O11 169.7(8) . . . . ?
Os3 Fe1 C11 O11 179.8(11) . . . . ?
C12 Fe1 C11 Os3 -105.4(4) . . . . ?
C21 Fe1 C11 Os3 169.3(4) . . . . ?
C25 Fe1 C11 Os3 152.9(4) . . . . ?
C22 Fe1 C11 Os3 115.9(9) . . . . ?
C23 Fe1 C11 Os3 89.9(4) . . . . ?
C24 Fe1 C11 Os3 114.6(4) . . . . ?
P1 Fe1 C11 Os3 -10.2(3) . . . . ?
C21 Fe1 C12 O12 60(21) . . . . ?
C25 Fe1 C12 O12 22(21) . . . . ?
C22 Fe1 C12 O12 91(21) . . . . ?
C23 Fe1 C12 O12 79(21) . . . . ?
C24 Fe1 C12 O12 12(21) . . . . ?
C11 Fe1 C12 O12 -70(21) . . . . ?
P1 Fe1 C12 O12 -169(21) . . . . ?
Os3 Fe1 C12 O12 -114(21) . . . . ?
C12 Fe1 C21 C22 131.9(7) . . . . ?
C25 Fe1 C21 C22 -118.2(10) . . . . ?
C23 Fe1 C21 C22 -38.3(6) . . . . ?
C24 Fe1 C21 C22 -80.3(7) . . . . ?
C11 Fe1 C21 C22 -144.6(6) . . . . ?
P1 Fe1 C21 C22 34.7(8) . . . . ?
Os3 Fe1 C21 C22 -89(2) . . . . ?
C12 Fe1 C21 C25 -109.9(7) . . . . ?
C22 Fe1 C21 C25 118.2(10) . . . . ?
C23 Fe1 C21 C25 79.8(7) . . . . ?
C24 Fe1 C21 C25 37.9(6) . . . . ?
C11 Fe1 C21 C25 -26.4(8) . . . . ?
P1 Fe1 C21 C25 152.9(5) . . . . ?
Os3 Fe1 C21 C25 29(2) . . . . ?
C25 C21 C22 C23 0.0(10) . . . . ?
Fe1 C21 C22 C23 61.7(6) . . . . ?
C25 C21 C22 Fe1 -61.6(7) . . . . ?
C12 Fe1 C22 C21 -54.7(8) . . . . ?
C25 Fe1 C22 C21 37.9(6) . . . . ?
C23 Fe1 C22 C21 117.0(9) . . . . ?
C24 Fe1 C22 C21 80.5(7) . . . . ?
C11 Fe1 C22 C21 79.0(12) . . . . ?
P1 Fe1 C22 C21 -154.2(6) . . . . ?
Os3 Fe1 C22 C21 165.6(5) . . . . ?
C12 Fe1 C22 C23 -171.8(6) . . . . ?
C21 Fe1 C22 C23 -117.0(9) . . . . ?
C25 Fe1 C22 C23 -79.2(7) . . . . ?
C24 Fe1 C22 C23 -36.5(6) . . . . ?
C11 Fe1 C22 C23 -38.0(13) . . . . ?
P1 Fe1 C22 C23 88.8(6) . . . . ?
Os3 Fe1 C22 C23 48.5(8) . . . . ?
C21 C22 C23 C24 0.7(10) . . . . ?
Fe1 C22 C23 C24 61.4(7) . . . . ?
C21 C22 C23 Fe1 -60.7(6) . . . . ?
C12 Fe1 C23 C24 -102.2(11) . . . . ?
C21 Fe1 C23 C24 -80.5(6) . . . . ?
C25 Fe1 C23 C24 -36.8(6) . . . . ?
C22 Fe1 C23 C24 -118.8(8) . . . . ?
C11 Fe1 C23 C24 42.8(7) . . . . ?
P1 Fe1 C23 C24 146.2(5) . . . . ?
Os3 Fe1 C23 C24 91.9(5) . . . . ?
C12 Fe1 C23 C22 16.5(13) . . . . ?
C21 Fe1 C23 C22 38.3(6) . . . . ?
C25 Fe1 C23 C22 81.9(7) . . . . ?
C24 Fe1 C23 C22 118.8(8) . . . . ?
C11 Fe1 C23 C22 161.5(7) . . . . ?
P1 Fe1 C23 C22 -95.0(6) . . . . ?
Os3 Fe1 C23 C22 -149.3(6) . . . . ?
C22 C23 C24 C25 -1.1(11) . . . . ?
Fe1 C23 C24 C25 59.1(7) . . . . ?
C22 C23 C24 Fe1 -60.2(7) . . . . ?
C12 Fe1 C24 C23 136.4(7) . . . . ?
C21 Fe1 C24 C23 81.1(6) . . . . ?
C25 Fe1 C24 C23 119.7(8) . . . . ?
C22 Fe1 C24 C23 37.7(6) . . . . ?
C11 Fe1 C24 C23 -143.0(6) . . . . ?
P1 Fe1 C24 C23 -42.3(6) . . . . ?
Os3 Fe1 C24 C23 -100.4(5) . . . . ?
C12 Fe1 C24 C25 16.7(9) . . . . ?
C21 Fe1 C24 C25 -38.6(6) . . . . ?
C22 Fe1 C24 C25 -82.0(7) . . . . ?
C23 Fe1 C24 C25 -119.7(8) . . . . ?
C11 Fe1 C24 C25 97.3(6) . . . . ?
P1 Fe1 C24 C25 -162.0(5) . . . . ?
Os3 Fe1 C24 C25 139.9(6) . . . . ?
C23 C24 C25 C21 1.1(12) . . . . ?
Fe1 C24 C25 C21 60.9(7) . . . . ?
C23 C24 C25 Fe1 -59.8(7) . . . . ?
C22 C21 C25 C24 -0.7(11) . . . . ?
Fe1 C21 C25 C24 -62.5(7) . . . . ?
C22 C21 C25 Fe1 61.8(7) . . . . ?
C12 Fe1 C25 C24 -169.0(6) . . . . ?
C21 Fe1 C25 C24 117.0(9) . . . . ?
C22 Fe1 C25 C24 79.4(6) . . . . ?
C23 Fe1 C25 C24 36.2(6) . . . . ?
C11 Fe1 C25 C24 -83.1(6) . . . . ?
P1 Fe1 C25 C24 44.5(13) . . . . ?
Os3 Fe1 C25 C24 -56.9(7) . . . . ?
C12 Fe1 C25 C21 74.0(7) . . . . ?
C22 Fe1 C25 C21 -37.6(6) . . . . ?
C23 Fe1 C25 C21 -80.9(7) . . . . ?
C24 Fe1 C25 C21 -117.0(9) . . . . ?
C11 Fe1 C25 C21 159.9(7) . . . . ?
P1 Fe1 C25 C21 -72.5(12) . . . . ?
Os3 Fe1 C25 C21 -173.9(5) . . . . ?
C41 P1 C31 C36 -27.6(9) . . . . ?
Fe1 P1 C31 C36 103.2(8) . . . . ?
Os3 P1 C31 C36 -166.9(7) . . . . ?
C41 P1 C31 C32 153.0(7) . . . . ?
Fe1 P1 C31 C32 -76.2(8) . . . . ?
Os3 P1 C31 C32 13.8(9) . . . . ?
C36 C31 C32 C33 0.4(12) . . . . ?
P1 C31 C32 C33 179.8(8) . . . . ?
C31 C32 C33 C34 2.2(14) . . . . ?
C32 C33 C34 C35 -3.4(18) . . . . ?
C33 C34 C35 C36 2.1(19) . . . . ?
C34 C35 C36 C31 0.5(18) . . . . ?
C32 C31 C36 C35 -1.7(15) . . . . ?
P1 C31 C36 C35 178.9(9) . . . . ?
C31 P1 C41 C42 -86.9(7) . . . . ?
Fe1 P1 C41 C42 139.7(6) . . . . ?
Os3 P1 C41 C42 52.8(8) . . . . ?
C31 P1 C41 C46 88.9(8) . . . . ?
Fe1 P1 C41 C46 -44.5(9) . . . . ?
Os3 P1 C41 C46 -131.4(7) . . . . ?
C46 C41 C42 C43 -0.1(12) . . . . ?
P1 C41 C42 C43 175.7(7) . . . . ?
C41 C42 C43 C44 -0.8(12) . . . . ?
C42 C43 C44 C45 2.2(16) . . . . ?
C43 C44 C45 C46 -2.7(18) . . . . ?
C44 C45 C46 C41 1.8(18) . . . . ?
C42 C41 C46 C45 -0.4(15) . . . . ?
P1 C41 C46 C45 -176.2(9) . . . . ?
C97 C99 C98 C98 -159(33) . . . 3_766 ?
